data_1540920
loop_
_publ_author_name
'Schraeder, T.'
'Loidl, A.'
'Vogt, T.'

_publ_section_title
;
 Neutron diffraction study in the mixed molecular system (Na (C N))1-x (K
 (C N))x
;
_journal_name_full 'Physical Review, Serie 3. B - Condensed Matter (18,1978-)'
_journal_page_first 6186
_journal_page_last 6193
_journal_volume 39
_journal_year 1989
_chemical_formula_sum 'C K0.02 N Na0.98'
_chemical_name_systematic '(Na0.98 K0.02) (C N)'
_space_group_IT_number 71
_symmetry_space_group_name_Hall '-I 2 2'
_symmetry_space_group_name_H-M 'I m m m'
_cell_angle_alpha 90
_cell_angle_beta 90
_cell_angle_gamma 90
_cell_formula_units_Z 2
_cell_length_a 3.7005
_cell_length_b 4.7733
_cell_length_c 5.5696
_cell_volume 98.379
_citation_journal_id_ASTM PRBMDO
_cod_data_source_file Schraeder_PRBMDO_1989_1129.cif
_cod_data_source_block C1K0.02N1Na0.98
_cod_original_cell_volume 98.37917
_cod_original_formula_sum 'C1 K0.02 N1 Na0.98'
_cod_database_code 1540920

loop_
_symmetry_equiv_pos_as_xyz
x,y,z
-x,-y,z
x,-y,-z
-x,y,-z
-x,-y,-z
x,y,-z
-x,y,z
x,-y,z
x+1/2,y+1/2,z+1/2
-x+1/2,-y+1/2,z+1/2
x+1/2,-y+1/2,-z+1/2
-x+1/2,y+1/2,-z+1/2
-x+1/2,-y+1/2,-z+1/2
x+1/2,y+1/2,-z+1/2
-x+1/2,y+1/2,z+1/2
x+1/2,-y+1/2,z+1/2

loop_
_atom_site_label
_atom_site_type_symbol
_atom_site_fract_x
_atom_site_fract_y
_atom_site_fract_z
_atom_site_occupancy
_atom_site_U_iso_or_equiv
C1 C+2 0.5 0.62 0 0.5 0.0
N1 N-3 0.5 0.38 0 0.5 0.0
K1 K+1 0 0 0 0.02 0.0
Na1 Na+1 0 0 0 0.98 0.0
